data_4115270
loop_
_publ_author_name
'Jonathan L. Sessler'
'Hiromitsu Maeda'
'Toshihisa Mizuno'
'Vincent M. Lynch'
'Hiroyuki Furuta'

_publ_section_title
;
 Quinoxaline-Bridged Porphyrinoids
;
_journal_name_full 'Journal of the American Chemical Society'
_journal_page_first 13474
_journal_page_last 13479
_journal_paper_doi 10.1021/ja0273750
_journal_volume 124
_journal_year 2002
_chemical_formula_sum 'C78 H62 Cl18 N12 O4'
_chemical_formula_weight 1869.50
_chemical_name_systematic
; 
 ? 
;
_space_group_IT_number 2
_symmetry_cell_setting triclinic
_symmetry_space_group_name_Hall '-P 1'
_symmetry_space_group_name_H-M 'P -1'
_atom_sites_solution_hydrogens geom
_atom_sites_solution_primary direct
_atom_sites_solution_secondary difmap
_audit_creation_method SHELXL-97
_cell_angle_alpha 103.797(2)
_cell_angle_beta 92.751(2)
_cell_angle_gamma 102.723(2)
_cell_formula_units_Z 1
_cell_length_a 7.4880(3)
_cell_length_b 15.8282(6)
_cell_length_c 18.6874(8)
_cell_measurement_temperature 153(2)
_cell_volume 2086.29(15)
_computing_structure_refinement 'SHELXL-97 (Sheldrick, 1997)'
_computing_structure_solution 'SHELXS-97 (Sheldrick, 1990)'
_diffrn_ambient_temperature 153(2)
_diffrn_measured_fraction_theta_full 0.987
_diffrn_measured_fraction_theta_max 0.987
_diffrn_measurement_device_type 'Nonius Kappa CCD'
_diffrn_measurement_method \w-scans
_diffrn_radiation_monochromator graphite
_diffrn_radiation_source 'fine-focus sealed tube'
_diffrn_radiation_type MoK\a
_diffrn_radiation_wavelength 0.71073
_diffrn_reflns_av_R_equivalents 0.0498
_diffrn_reflns_av_sigmaI/netI 0.1228
_diffrn_reflns_limit_h_max 9
_diffrn_reflns_limit_h_min -7
_diffrn_reflns_limit_k_max 20
_diffrn_reflns_limit_k_min -20
_diffrn_reflns_limit_l_max 24
_diffrn_reflns_limit_l_min -23
_diffrn_reflns_number 14224
_diffrn_reflns_theta_full 27.50
_diffrn_reflns_theta_max 27.50
_diffrn_reflns_theta_min 2.92
_exptl_absorpt_coefficient_mu 0.647
_exptl_absorpt_correction_type none
_exptl_crystal_colour yellow
_exptl_crystal_density_diffrn 1.488
_exptl_crystal_description needles
_exptl_crystal_F_000 952
_exptl_crystal_size_max 0.40
_exptl_crystal_size_mid 0.08
_exptl_crystal_size_min 0.07
_refine_diff_density_max 1.114
_refine_diff_density_min -0.623
_refine_diff_density_rms 0.111
_refine_ls_extinction_coef 0.0084(10)
_refine_ls_extinction_expression Fc^*^=kFc[1+0.001xFc^2^\l^3^/sin(2\q)]^-1/4^
_refine_ls_extinction_method SHELXL
_refine_ls_goodness_of_fit_ref 1.606
_refine_ls_hydrogen_treatment mixed
_refine_ls_matrix_type full
_refine_ls_number_parameters 470
_refine_ls_number_reflns 9466
_refine_ls_number_restraints 0
_refine_ls_restrained_S_all 1.606
_refine_ls_R_factor_all 0.1577
_refine_ls_R_factor_gt 0.0866
_refine_ls_shift/su_max 0.000
_refine_ls_shift/su_mean 0.000
_refine_ls_structure_factor_coef Fsqd
_refine_ls_weighting_details 'calc w=1/[\s^2^(Fo^2^)+(0.0200P)^2^+0.0000P] where P=(Fo^2^+2Fc^2^)/3'
_refine_ls_weighting_scheme calc
_refine_ls_wR_factor_gt 0.1544
_refine_ls_wR_factor_ref 0.1668
_reflns_number_gt 4836
_reflns_number_total 9466
_reflns_threshold_expression >2sigma(I)
_cod_data_source_file ja0273750-2_s2_3.cif
_cod_data_source_block JA0273750-3c(6CHCl3)
_cod_database_code 4115270

loop_
_symmetry_equiv_pos_as_xyz
'x, y, z'
'-x, -y, -z'

loop_
_atom_site_label
_atom_site_type_symbol
_atom_site_fract_x
_atom_site_fract_y
_atom_site_fract_z
_atom_site_U_iso_or_equiv
_atom_site_adp_type
_atom_site_occupancy
_atom_site_symmetry_multiplicity
_atom_site_calc_flag
_atom_site_refinement_flags
N1 N 0.2760(4) 0.4611(2) 0.30169(16) 0.0252(7) Uani 1 1 d .
H1 H 0.2655 0.4058 0.3084 0.030 Uiso 1 1 d R
C2 C 0.2886(5) 0.5355(2) 0.3573(2) 0.0249(9) Uani 1 1 d .
C3 C 0.3010(5) 0.6061(3) 0.3259(2) 0.0297(9) Uani 1 1 d .
H3 H 0.3058 0.6669 0.3518 0.036 Uiso 1 1 d R
C4 C 0.2975(5) 0.5725(3) 0.2493(2) 0.0293(9) Uani 1 1 d .
H4 H 0.3064 0.6065 0.2128 0.035 Uiso 1 1 d R
C5 C 0.2824(5) 0.4816(2) 0.2352(2) 0.0282(9) Uani 1 1 d .
C6 C 0.2691(5) 0.4151(3) 0.1664(2) 0.0320(10) Uani 1 1 d .
H6 H 0.2853 0.4343 0.1217 0.038 Uiso 1 1 d R
N7 N 0.2350(4) 0.3311(2) 0.16215(17) 0.0274(8) Uani 1 1 d .
C8 C 0.2145(5) 0.2670(3) 0.0925(2) 0.0309(10) Uani 1 1 d .
C9 C 0.1507(5) 0.2819(3) 0.0274(2) 0.0333(10) Uani 1 1 d .
H9 H 0.1211 0.3379 0.0272 0.040 Uiso 1 1 d R
C10 C 0.1255(6) 0.2156(3) -0.0401(2) 0.0407(11) Uani 1 1 d .
H10 H 0.0834 0.2279 -0.0851 0.049 Uiso 1 1 d R
C11 C 0.1612(7) 0.1351(3) -0.0414(2) 0.0490(13) Uani 1 1 d .
H11 H 0.1443 0.0911 -0.0880 0.059 Uiso 1 1 d R
C12 C 0.2239(6) 0.1155(3) 0.0252(2) 0.0406(11) Uani 1 1 d .
C13 C 0.2578(7) 0.0322(3) 0.0238(2) 0.0523(13) Uani 1 1 d .
H13 H 0.2363 -0.0125 -0.0226 0.063 Uiso 1 1 d R
C14 C 0.3143(6) 0.0116(3) 0.0884(2) 0.0421(11) Uani 1 1 d .
C15 C 0.3534(7) -0.0737(3) 0.0905(3) 0.0556(14) Uani 1 1 d .
H15 H 0.3410 -0.1191 0.0449 0.067 Uiso 1 1 d R
C16 C 0.4088(7) -0.0887(3) 0.1540(3) 0.0490(13) Uani 1 1 d .
H16 H 0.4346 -0.1455 0.1537 0.059 Uiso 1 1 d R
C17 C 0.4290(6) -0.0240(3) 0.2214(2) 0.0409(11) Uani 1 1 d .
H17 H 0.4704 -0.0360 0.2665 0.049 Uiso 1 1 d R
C18 C 0.3908(5) 0.0575(3) 0.2253(2) 0.0326(10) Uani 1 1 d .
C19 C 0.3356(6) 0.0797(3) 0.1584(2) 0.0350(10) Uani 1 1 d .
C20 C 0.3049(5) 0.1625(3) 0.1569(2) 0.0312(10) Uani 1 1 d .
H20 H 0.3268 0.2094 0.2019 0.037 Uiso 1 1 d R
C21 C 0.2495(5) 0.1828(3) 0.0933(2) 0.0307(10) Uani 1 1 d .
N22 N 0.4210(4) 0.1276(2) 0.29109(18) 0.0292(8) Uani 1 1 d .
C23 C 0.3640(5) 0.1115(3) 0.3504(2) 0.0310(10) Uani 1 1 d .
H23 H 0.2935 0.0526 0.3494 0.037 Uiso 1 1 d R
C24 C 0.4029(5) 0.1811(2) 0.4179(2) 0.0281(9) Uani 1 1 d .
N25 N 0.5108(4) 0.26330(19) 0.41964(16) 0.0243(7) Uani 1 1 d .
H25 H 0.5573 0.2793 0.3800 0.029 Uiso 1 1 d R
C26 C 0.5355(5) 0.3189(2) 0.4891(2) 0.0256(9) Uani 1 1 d .
C27 C 0.4354(5) 0.2696(2) 0.5334(2) 0.0270(9) Uani 1 1 d .
H27 H 0.4243 0.2919 0.5850 0.032 Uiso 1 1 d R
C28 C 0.3556(5) 0.1843(3) 0.4887(2) 0.0307(10) Uani 1 1 d .
H28 H 0.2782 0.1369 0.5048 0.037 Uiso 1 1 d R
C29 C 0.6441(5) 0.4108(2) 0.4980(2) 0.0250(9) Uani 1 1 d .
N30 N 0.6636(4) 0.4315(2) 0.43364(17) 0.0271(8) Uani 1 1 d .
C31 C 0.7617(5) 0.5145(2) 0.4334(2) 0.0256(9) Uani 1 1 d .
C32 C 0.7786(5) 0.5380(2) 0.3651(2) 0.0260(9) Uani 1 1 d .
H32 H 0.7210 0.4957 0.3197 0.031 Uiso 1 1 d R
C33 C 0.8748(5) 0.6208(2) 0.3638(2) 0.0258(9) Uani 1 1 d .
C34 C 0.9625(5) 0.6851(2) 0.4321(2) 0.0254(9) Uani 1 1 d .
C35 C 0.9484(5) 0.6637(2) 0.4980(2) 0.0266(9) Uani 1 1 d .
H35 H 1.0113 0.7059 0.5426 0.032 Uiso 1 1 d R
C36 C 0.8430(5) 0.5782(2) 0.5005(2) 0.0250(9) Uani 1 1 d .
N37 N 0.8200(4) 0.5579(2) 0.56631(17) 0.0257(7) Uani 1 1 d .
C38 C 0.7256(5) 0.4774(2) 0.5669(2) 0.0238(9) Uani 1 1 d .
O39 O 0.8970(3) 0.65235(16) 0.30238(14) 0.0308(7) Uani 1 1 d .
C40 C 0.8257(6) 0.5881(3) 0.2324(2) 0.0334(10) Uani 1 1 d .
H40A H 0.6947 0.5671 0.2302 0.040 Uiso 1 1 d R
H40B H 0.8801 0.5376 0.2259 0.040 Uiso 1 1 d R
C41 C 0.8703(7) 0.6366(3) 0.1736(2) 0.0463(12) Uani 1 1 d .
H41A H 0.8249 0.5966 0.1257 0.069 Uiso 1 1 d R
H41B H 0.8151 0.6869 0.1808 0.069 Uiso 1 1 d R
H41C H 1.0016 0.6572 0.1764 0.069 Uiso 1 1 d R
O42 O 1.0565(3) 0.76477(16) 0.42211(14) 0.0309(7) Uani 1 1 d .
C43 C 1.1642(5) 0.8293(2) 0.4862(2) 0.0293(9) Uani 1 1 d .
H43A H 1.2421 0.8019 0.5109 0.035 Uiso 1 1 d R
H43B H 1.0837 0.8523 0.5202 0.035 Uiso 1 1 d R
C44 C 1.2763(6) 0.9048(3) 0.4583(2) 0.0405(11) Uani 1 1 d .
H44A H 1.3506 0.9502 0.4987 0.061 Uiso 1 1 d R
H44B H 1.3546 0.8801 0.4241 0.061 Uiso 1 1 d R
H44C H 1.1957 0.9307 0.4334 0.061 Uiso 1 1 d R
Cl1B Cl -0.18538(19) 0.31118(8) 0.27619(8) 0.0656(4) Uani 1 1 d .
Cl2B Cl -0.20972(19) 0.15896(10) 0.15218(7) 0.0716(5) Uani 1 1 d .
Cl3B Cl -0.0790(2) 0.15410(12) 0.29855(9) 0.0887(5) Uani 1 1 d .
C1B C -0.0929(7) 0.2196(3) 0.2370(3) 0.0559(13) Uani 1 1 d .
H1B H 0.0310 0.2438 0.2283 0.067 Uiso 1 1 d R
Cl1A Cl 0.83606(19) 0.95854(8) 0.38246(7) 0.0566(4) Uani 1 1 d .
Cl2A Cl 0.61724(16) 0.79857(8) 0.28042(8) 0.0583(4) Uani 1 1 d .
Cl3A Cl 0.9723(2) 0.88752(9) 0.24604(7) 0.0709(5) Uani 1 1 d .
C1A C 0.8407(6) 0.8597(3) 0.3156(2) 0.0391(11) Uani 1 1 d .
H1A H 0.8993 0.8237 0.3391 0.047 Uiso 1 1 d R

loop_
_atom_site_aniso_label
_atom_site_aniso_U_11
_atom_site_aniso_U_22
_atom_site_aniso_U_33
_atom_site_aniso_U_23
_atom_site_aniso_U_13
_atom_site_aniso_U_12
N1 0.0332(18) 0.0215(17) 0.0204(18) 0.0021(14) 0.0054(14) 0.0082(14)
C2 0.023(2) 0.026(2) 0.020(2) -0.0015(18) -0.0013(16) 0.0033(17)
C3 0.035(2) 0.029(2) 0.027(2) 0.0041(19) 0.0046(18) 0.0122(18)
C4 0.032(2) 0.027(2) 0.027(2) 0.0052(18) 0.0013(18) 0.0060(18)
C5 0.032(2) 0.025(2) 0.026(2) 0.0047(18) 0.0034(18) 0.0044(18)
C6 0.033(2) 0.037(3) 0.024(2) 0.0093(19) 0.0064(18) 0.003(2)
N7 0.0306(18) 0.0263(19) 0.0228(19) 0.0037(15) 0.0058(14) 0.0036(15)
C8 0.030(2) 0.038(3) 0.021(2) 0.0036(19) 0.0044(18) 0.0058(19)
C9 0.040(2) 0.029(2) 0.029(3) 0.0027(19) 0.007(2) 0.0089(19)
C10 0.058(3) 0.044(3) 0.020(2) 0.006(2) 0.002(2) 0.015(2)
C11 0.071(3) 0.046(3) 0.024(3) -0.004(2) -0.001(2) 0.017(3)
C12 0.065(3) 0.036(3) 0.020(2) -0.0018(19) 0.003(2) 0.020(2)
C13 0.079(4) 0.047(3) 0.023(3) -0.007(2) -0.014(2) 0.020(3)
C14 0.063(3) 0.032(3) 0.025(3) -0.008(2) -0.002(2) 0.017(2)
C15 0.084(4) 0.040(3) 0.037(3) -0.007(2) -0.009(3) 0.026(3)
C16 0.072(3) 0.029(3) 0.045(3) 0.000(2) -0.009(3) 0.023(2)
C17 0.046(3) 0.035(3) 0.037(3) 0.007(2) -0.001(2) 0.003(2)
C18 0.036(2) 0.032(2) 0.029(3) 0.007(2) -0.0028(19) 0.0055(19)
C19 0.039(2) 0.032(3) 0.027(2) -0.0034(19) 0.0002(19) 0.005(2)
C20 0.033(2) 0.029(2) 0.024(2) -0.0031(18) 0.0001(18) 0.0036(18)
C21 0.037(2) 0.032(2) 0.020(2) 0.0006(18) 0.0021(18) 0.0099(19)
N22 0.0364(19) 0.0233(18) 0.0238(19) 0.0013(15) -0.0017(16) 0.0048(15)
C23 0.030(2) 0.019(2) 0.038(3) 0.0048(19) -0.0035(19) -0.0026(17)
C24 0.028(2) 0.024(2) 0.029(2) 0.0049(19) -0.0034(18) 0.0028(18)
N25 0.0354(18) 0.0222(18) 0.0129(17) 0.0045(14) 0.0009(14) 0.0022(15)
C26 0.024(2) 0.024(2) 0.028(2) 0.0026(18) 0.0024(17) 0.0087(17)
C27 0.025(2) 0.027(2) 0.028(2) 0.0074(19) 0.0035(17) 0.0043(17)
C28 0.030(2) 0.029(2) 0.036(3) 0.013(2) 0.0088(19) 0.0047(18)
C29 0.024(2) 0.027(2) 0.024(2) 0.0055(18) 0.0037(17) 0.0081(17)
N30 0.0326(18) 0.0240(18) 0.0243(19) 0.0061(15) 0.0028(15) 0.0062(15)
C31 0.0222(19) 0.023(2) 0.030(2) 0.0043(18) -0.0006(17) 0.0045(17)
C32 0.030(2) 0.023(2) 0.020(2) -0.0008(17) 0.0009(17) 0.0045(18)
C33 0.026(2) 0.025(2) 0.025(2) 0.0075(18) 0.0019(17) 0.0030(17)
C34 0.029(2) 0.020(2) 0.025(2) 0.0016(17) 0.0032(17) 0.0044(17)
C35 0.028(2) 0.023(2) 0.023(2) -0.0025(17) -0.0038(17) 0.0046(17)
C36 0.024(2) 0.024(2) 0.027(2) 0.0042(18) 0.0018(17) 0.0076(17)
N37 0.0283(18) 0.0272(19) 0.0217(19) 0.0067(15) 0.0023(14) 0.0068(15)
C38 0.0236(19) 0.024(2) 0.022(2) 0.0042(17) 0.0032(16) 0.0046(17)
O39 0.0407(16) 0.0274(15) 0.0216(15) 0.0043(12) 0.0003(12) 0.0056(12)
C40 0.046(3) 0.029(2) 0.021(2) 0.0005(19) 0.0025(19) 0.0079(19)
C41 0.063(3) 0.047(3) 0.026(3) 0.006(2) 0.007(2) 0.010(2)
O42 0.0386(15) 0.0242(15) 0.0248(15) 0.0040(12) -0.0021(12) 0.0005(12)
C43 0.034(2) 0.023(2) 0.024(2) -0.0032(18) -0.0007(18) 0.0051(18)
C44 0.043(3) 0.030(2) 0.038(3) 0.002(2) -0.002(2) -0.003(2)
Cl1B 0.0735(9) 0.0444(8) 0.0716(9) 0.0004(6) 0.0294(7) 0.0100(6)
Cl2B 0.0625(8) 0.0813(10) 0.0440(8) -0.0155(7) 0.0095(6) -0.0056(7)
Cl3B 0.0919(12) 0.1138(14) 0.0860(12) 0.0510(10) 0.0196(9) 0.0478(10)
C1B 0.061(3) 0.057(3) 0.044(3) 0.005(2) 0.007(2) 0.013(3)
Cl1A 0.0833(9) 0.0427(7) 0.0422(7) 0.0041(6) 0.0159(6) 0.0172(6)
Cl2A 0.0465(7) 0.0489(8) 0.0754(10) 0.0164(7) -0.0038(6) 0.0046(6)
Cl3A 0.0894(10) 0.0573(8) 0.0466(8) -0.0010(6) 0.0293(7) -0.0121(7)
C1A 0.045(3) 0.040(3) 0.028(2) 0.011(2) -0.002(2) 0.001(2)

loop_
_atom_type_symbol
_atom_type_description
_atom_type_scat_dispersion_real
_atom_type_scat_dispersion_imag
_atom_type_scat_source
C C 0.0033 0.0016 'International Tables Vol C Tables 4.2.6.8 and 6.1.1.4'
H H 0.0000 0.0000 'International Tables Vol C Tables 4.2.6.8 and 6.1.1.4'
N N 0.0061 0.0033 'International Tables Vol C Tables 4.2.6.8 and 6.1.1.4'
O O 0.0106 0.0060 'International Tables Vol C Tables 4.2.6.8 and 6.1.1.4'
Cl Cl 0.1484 0.1585 'International Tables Vol C Tables 4.2.6.8 and 6.1.1.4'

loop_
_geom_angle_atom_site_label_1
_geom_angle_atom_site_label_2
_geom_angle_atom_site_label_3
_geom_angle
_geom_angle_site_symmetry_3
C2 N1 C5 110.8(3) .
C2 N1 H1 124.1 .
C5 N1 H1 125.1 .
N1 C2 C3 107.3(3) .
N1 C2 C38 116.9(3) 2_666
C3 C2 C38 135.7(3) 2_666
C2 C3 C4 107.4(3) .
C2 C3 H3 125.8 .
C4 C3 H3 126.7 .
C5 C4 C3 107.8(3) .
C5 C4 H4 125.6 .
C3 C4 H4 126.5 .
N1 C5 C4 106.6(3) .
N1 C5 C6 122.7(3) .
C4 C5 C6 130.7(4) .
N7 C6 C5 122.8(4) .
N7 C6 H6 118.5 .
C5 C6 H6 118.7 .
C6 N7 C8 121.1(3) .
C9 C8 C21 120.3(4) .
C9 C8 N7 122.6(4) .
C21 C8 N7 116.9(4) .
C8 C9 C10 121.1(4) .
C8 C9 H9 120.4 .
C10 C9 H9 118.5 .
C11 C10 C9 119.9(4) .
C11 C10 H10 120.3 .
C9 C10 H10 119.8 .
C10 C11 C12 121.1(4) .
C10 C11 H11 118.7 .
C12 C11 H11 120.2 .
C13 C12 C21 120.3(4) .
C13 C12 C11 120.9(4) .
C21 C12 C11 118.8(4) .
C12 C13 C14 121.4(4) .
C12 C13 H13 118.7 .
C14 C13 H13 119.8 .
C13 C14 C15 124.0(4) .
C13 C14 C19 118.3(4) .
C15 C14 C19 117.7(4) .
C16 C15 C14 121.0(4) .
C16 C15 H15 120.1 .
C14 C15 H15 118.9 .
C15 C16 C17 121.7(4) .
C15 C16 H16 119.2 .
C17 C16 H16 119.1 .
C18 C17 C16 121.6(4) .
C18 C17 H17 118.1 .
C16 C17 H17 120.3 .
C17 C18 N22 123.9(4) .
C17 C18 C19 120.0(4) .
N22 C18 C19 115.8(3) .
C20 C19 C18 123.7(4) .
C20 C19 C14 118.3(4) .
C18 C19 C14 118.0(4) .
C21 C20 C19 123.4(4) .
C21 C20 H20 117.3 .
C19 C20 H20 119.3 .
C20 C21 C8 123.0(4) .
C20 C21 C12 118.3(4) .
C8 C21 C12 118.7(4) .
C23 N22 C18 119.9(3) .
N22 C23 C24 120.0(3) .
N22 C23 H23 119.4 .
C24 C23 H23 120.6 .
N25 C24 C28 106.9(3) .
N25 C24 C23 120.2(4) .
C28 C24 C23 132.9(4) .
C26 N25 C24 111.1(3) .
C26 N25 H25 124.2 .
C24 N25 H25 124.6 .
N25 C26 C27 106.2(3) .
N25 C26 C29 116.5(3) .
C27 C26 C29 137.2(4) .
C28 C27 C26 107.6(4) .
C28 C27 H27 127.1 .
C26 C27 H27 125.3 .
C24 C28 C27 108.2(3) .
C24 C28 H28 126.6 .
C27 C28 H28 125.2 .
N30 C29 C38 119.8(3) .
N30 C29 C26 112.4(3) .
C38 C29 C26 127.8(3) .
C29 N30 C31 118.8(3) .
N30 C31 C32 119.1(3) .
N30 C31 C36 121.0(3) .
C32 C31 C36 119.9(3) .
C33 C32 C31 120.0(3) .
C33 C32 H32 119.8 .
C31 C32 H32 120.2 .
C32 C33 O39 125.7(3) .
C32 C33 C34 120.2(3) .
O39 C33 C34 114.1(3) .
C35 C34 O42 125.7(3) .
C35 C34 C33 120.7(3) .
O42 C34 C33 113.6(3) .
C34 C35 C36 119.8(3) .
C34 C35 H35 119.9 .
C36 C35 H35 120.3 .
N37 C36 C31 120.4(3) .
N37 C36 C35 120.2(3) .
C31 C36 C35 119.4(3) .
C38 N37 C36 118.9(3) .
N37 C38 C29 121.1(3) .
N37 C38 C2 113.1(3) 2_666
C29 C38 C2 125.8(3) 2_666
C33 O39 C40 115.9(3) .
O39 C40 C41 106.4(3) .
O39 C40 H40A 110.2 .
C41 C40 H40A 109.5 .
O39 C40 H40B 110.9 .
C41 C40 H40B 111.2 .
H40A C40 H40B 108.6 .
C40 C41 H41A 109.6 .
C40 C41 H41B 110.3 .
H41A C41 H41B 109.5 .
C40 C41 H41C 108.6 .
H41A C41 H41C 109.5 .
H41B C41 H41C 109.5 .
C34 O42 C43 117.2(3) .
O42 C43 C44 106.6(3) .
O42 C43 H43A 110.5 .
C44 C43 H43A 111.4 .
O42 C43 H43B 109.8 .
C44 C43 H43B 109.6 .
H43A C43 H43B 109.0 .
C43 C44 H44A 110.4 .
C43 C44 H44B 108.1 .
H44A C44 H44B 109.5 .
C43 C44 H44C 109.9 .
H44A C44 H44C 109.5 .
H44B C44 H44C 109.5 .
Cl2B C1B Cl3B 113.0(3) .
Cl2B C1B Cl1B 111.6(3) .
Cl3B C1B Cl1B 111.2(3) .
Cl2B C1B H1B 106.9 .
Cl3B C1B H1B 106.8 .
Cl1B C1B H1B 106.9 .
Cl2A C1A Cl3A 112.2(2) .
Cl2A C1A Cl1A 110.4(3) .
Cl3A C1A Cl1A 109.2(2) .
Cl2A C1A H1A 108.3 .
Cl3A C1A H1A 108.3 .
Cl1A C1A H1A 108.3 .

loop_
_geom_bond_atom_site_label_1
_geom_bond_atom_site_label_2
_geom_bond_distance
_geom_bond_site_symmetry_2
N1 C2 1.354(4) .
N1 C5 1.357(5) .
N1 H1 0.9001 .
C2 C3 1.371(5) .
C2 C38 1.484(5) 2_666
C3 C4 1.400(5) .
C3 H3 0.9601 .
C4 C5 1.378(5) .
C4 H4 0.9601 .
C5 C6 1.437(5) .
C6 N7 1.279(5) .
C6 H6 0.9599 .
N7 C8 1.425(5) .
C8 C9 1.377(6) .
C8 C21 1.417(6) .
C9 C10 1.410(6) .
C9 H9 0.9601 .
C10 C11 1.353(6) .
C10 H10 0.9601 .
C11 C12 1.434(6) .
C11 H11 0.9600 .
C12 C13 1.391(6) .
C12 C21 1.425(5) .
C13 C14 1.393(6) .
C13 H13 0.9601 .
C14 C15 1.452(6) .
C14 C19 1.460(5) .
C15 C16 1.329(6) .
C15 H15 0.9599 .
C16 C17 1.398(6) .
C16 H16 0.9598 .
C17 C18 1.368(6) .
C17 H17 0.9600 .
C18 N22 1.417(5) .
C18 C19 1.442(6) .
C19 C20 1.386(6) .
C20 C21 1.371(5) .
C20 H20 0.9601 .
N22 C23 1.267(5) .
C23 C24 1.432(5) .
C23 H23 0.9600 .
C24 N25 1.364(4) .
C24 C28 1.379(5) .
N25 C26 1.361(5) .
N25 H25 0.9002 .
C26 C27 1.402(5) .
C26 C29 1.467(5) .
C27 C28 1.392(5) .
C27 H27 0.9600 .
C28 H28 0.9602 .
C29 N30 1.326(4) .
C29 C38 1.461(5) .
N30 C31 1.358(4) .
C31 C32 1.417(5) .
C31 C36 1.418(5) .
C32 C33 1.356(5) .
C32 H32 0.9598 .
C33 O39 1.359(4) .
C33 C34 1.451(5) .
C34 C35 1.356(5) .
C34 O42 1.362(4) .
C35 C36 1.421(5) .
C35 H35 0.9601 .
C36 N37 1.352(5) .
N37 C38 1.318(4) .
C38 C2 1.484(5) 2_666
O39 C40 1.446(4) .
C40 C41 1.494(5) .
C40 H40A 0.9600 .
C40 H40B 0.9599 .
C41 H41A 0.9601 .
C41 H41B 0.9601 .
C41 H41C 0.9600 .
O42 C43 1.446(4) .
C43 C44 1.517(5) .
C43 H43A 0.9600 .
C43 H43B 0.9600 .
C44 H44A 0.9599 .
C44 H44B 0.9600 .
C44 H44C 0.9600 .
Cl1B C1B 1.762(5) .
Cl2B C1B 1.723(5) .
Cl3B C1B 1.736(5) .
C1B H1B 0.9600 .
Cl1A C1A 1.763(4) .
Cl2A C1A 1.745(4) .
Cl3A C1A 1.748(4) .
C1A H1A 0.9601 .

loop_
_geom_hbond_atom_site_label_D
_geom_hbond_atom_site_label_H
_geom_hbond_atom_site_label_A
_geom_hbond_distance_DH
_geom_hbond_distance_HA
_geom_hbond_distance_DA
_geom_hbond_angle_DHA
C1A H1A O39 0.96 2.63 3.353(5) 132.3
C1B H1B N7 0.96 2.42 3.270(6) 148.2

loop_
_geom_torsion_atom_site_label_1
_geom_torsion_atom_site_label_2
_geom_torsion_atom_site_label_3
_geom_torsion_atom_site_label_4
_geom_torsion
_geom_torsion_site_symmetry_1
_geom_torsion_site_symmetry_4
C5 N1 C2 C3 0.8(4) . .
C5 N1 C2 C38 177.1(3) . 2_666
N1 C2 C3 C4 -0.6(4) . .
C38 C2 C3 C4 -175.9(4) 2_666 .
C2 C3 C4 C5 0.2(4) . .
C2 N1 C5 C4 -0.7(4) . .
C2 N1 C5 C6 -179.1(3) . .
C3 C4 C5 N1 0.3(4) . .
C3 C4 C5 C6 178.5(4) . .
N1 C5 C6 N7 6.0(6) . .
C4 C5 C6 N7 -171.9(4) . .
C5 C6 N7 C8 177.1(3) . .
C6 N7 C8 C9 -29.0(5) . .
C6 N7 C8 C21 155.8(4) . .
C21 C8 C9 C10 -2.4(6) . .
N7 C8 C9 C10 -177.5(4) . .
C8 C9 C10 C11 1.1(6) . .
C9 C10 C11 C12 0.3(7) . .
C10 C11 C12 C13 179.0(5) . .
C10 C11 C12 C21 -0.4(7) . .
C21 C12 C13 C14 1.0(7) . .
C11 C12 C13 C14 -178.4(4) . .
C12 C13 C14 C15 -179.4(5) . .
C12 C13 C14 C19 0.7(7) . .
C13 C14 C15 C16 179.3(5) . .
C19 C14 C15 C16 -0.8(7) . .
C14 C15 C16 C17 1.0(8) . .
C15 C16 C17 C18 0.8(7) . .
C16 C17 C18 N22 -175.4(4) . .
C16 C17 C18 C19 -2.7(6) . .
C17 C18 C19 C20 -176.0(4) . .
N22 C18 C19 C20 -2.7(6) . .
C17 C18 C19 C14 2.8(6) . .
N22 C18 C19 C14 176.1(3) . .
C13 C14 C19 C20 -2.3(6) . .
C15 C14 C19 C20 177.8(4) . .
C13 C14 C19 C18 178.9(4) . .
C15 C14 C19 C18 -1.1(6) . .
C18 C19 C20 C21 -178.9(4) . .
C14 C19 C20 C21 2.3(6) . .
C19 C20 C21 C8 178.6(4) . .
C19 C20 C21 C12 -0.7(6) . .
C9 C8 C21 C20 -176.9(4) . .
N7 C8 C21 C20 -1.5(6) . .
C9 C8 C21 C12 2.3(6) . .
N7 C8 C21 C12 177.7(3) . .
C13 C12 C21 C20 -1.0(6) . .
C11 C12 C21 C20 178.3(4) . .
C13 C12 C21 C8 179.7(4) . .
C11 C12 C21 C8 -0.9(6) . .
C17 C18 N22 C23 -48.8(6) . .
C19 C18 N22 C23 138.2(4) . .
C18 N22 C23 C24 176.7(3) . .
N22 C23 C24 N25 -4.1(6) . .
N22 C23 C24 C28 177.8(4) . .
C28 C24 N25 C26 0.3(4) . .
C23 C24 N25 C26 -178.2(3) . .
C24 N25 C26 C27 -0.9(4) . .
C24 N25 C26 C29 -177.9(3) . .
N25 C26 C27 C28 1.1(4) . .
C29 C26 C27 C28 177.1(4) . .
N25 C24 C28 C27 0.4(4) . .
C23 C24 C28 C27 178.6(4) . .
C26 C27 C28 C24 -0.9(4) . .
N25 C26 C29 N30 15.4(5) . .
C27 C26 C29 N30 -160.3(4) . .
N25 C26 C29 C38 -165.2(4) . .
C27 C26 C29 C38 19.1(7) . .
C38 C29 N30 C31 0.8(5) . .
C26 C29 N30 C31 -179.8(3) . .
C29 N30 C31 C32 -178.2(3) . .
C29 N30 C31 C36 0.2(5) . .
N30 C31 C32 C33 179.5(3) . .
C36 C31 C32 C33 1.0(6) . .
C31 C32 C33 O39 -178.1(4) . .
C31 C32 C33 C34 0.8(6) . .
C32 C33 C34 C35 -0.5(6) . .
O39 C33 C34 C35 178.5(3) . .
C32 C33 C34 O42 178.9(3) . .
O39 C33 C34 O42 -2.1(5) . .
O42 C34 C35 C36 179.0(3) . .
C33 C34 C35 C36 -1.6(6) . .
N30 C31 C36 N37 -1.7(6) . .
C32 C31 C36 N37 176.7(3) . .
N30 C31 C36 C35 178.5(3) . .
C32 C31 C36 C35 -3.1(5) . .
C34 C35 C36 N37 -176.4(3) . .
C34 C35 C36 C31 3.4(6) . .
C31 C36 N37 C38 2.0(5) . .
C35 C36 N37 C38 -178.2(3) . .
C36 N37 C38 C29 -0.9(5) . .
C36 N37 C38 C2 180.0(3) . 2_666
N30 C29 C38 N37 -0.5(6) . .
C26 C29 C38 N37 -179.8(4) . .
N30 C29 C38 C2 178.4(3) . 2_666
C26 C29 C38 C2 -0.9(6) . 2_666
C32 C33 O39 C40 -6.3(5) . .
C34 C33 O39 C40 174.8(3) . .
C33 O39 C40 C41 -178.3(3) . .
C35 C34 O42 C43 5.7(5) . .
C33 C34 O42 C43 -173.6(3) . .
C34 O42 C43 C44 171.6(3) . .
